data_4003644
loop_
_publ_author_name
'Mian, Mohammad Rasel'
'Islamoglu, Timur'
'Afrin, Unjila'
'Goswami, Subhadip'
'Cao, Ran'
'Kirlikovali, Kent O.'
'Hall, Morgan G.'
'Peterson, Gregory W.'
'Farha, Omar K.'

_publ_section_title
;
 Catalytic Degradation of an Organophosphorus Agent at Zn--OH Sites in a
 Metal--Organic Framework
;
_journal_issue 16
_journal_name_full 'Chemistry of Materials'
_journal_page_first 6998
_journal_page_last 7004
_journal_paper_doi 10.1021/acs.chemmater.0c02373
_journal_volume 32
_journal_year 2020
_chemical_formula_moiety '0.67(C36 H24 Cl4 N18 Zn4.9)'
_chemical_formula_sum 'C24 H16 Cl2.667 N12 Zn3.267'
_chemical_formula_weight 780.68
_space_group_crystal_system monoclinic
_space_group_IT_number 11
_space_group_name_Hall '-P 2yb'
_space_group_name_H-M_alt 'P 1 21/m 1'
_symmetry_Int_Tables_number 11
_atom_sites_solution_primary iterative
_audit_creation_date 2020-04-20
_audit_creation_method
;
Olex2 1.2
(compiled 2018.05.29 svn.r3508 for OlexSys, GUI svn.r5506)
;
_cell_angle_alpha 90
_cell_angle_beta 106.65(3)
_cell_angle_gamma 90
_cell_formula_units_Z 3
_cell_length_a 10.009(4)
_cell_length_b 16.663(8)
_cell_length_c 14.610(6)
_cell_measurement_reflns_used 2161
_cell_measurement_temperature 100(2)
_cell_measurement_theta_max 52.13
_cell_measurement_theta_min 3.16
_cell_volume 2334.5(18)
_computing_cell_refinement 'SAINT V8.38A (?, 2016)'
_computing_data_reduction 'SAINT V8.38A (?, 2016)'
_computing_molecular_graphics 'Olex2 (Dolomanov et al., 2009)'
_computing_publication_material 'Olex2 (Dolomanov et al., 2009)'
_computing_structure_refinement 'olex2.refine (Bourhis et al., 2015)'
_computing_structure_solution 'olex2.solve (Bourhis et al., 2015)'
_diffrn_ambient_temperature 100.15
_diffrn_measured_fraction_theta_full 0.9562
_diffrn_measured_fraction_theta_max 0.9562
_diffrn_measurement_device_type 'Bruker APEX-II CCD'
_diffrn_measurement_method '\f and \w scans'
_diffrn_radiation_type 'Cu K\a'
_diffrn_radiation_wavelength 1.54184
_diffrn_reflns_av_R_equivalents 0.0746
_diffrn_reflns_av_unetI/netI 0.0978
_diffrn_reflns_limit_h_max 7
_diffrn_reflns_limit_h_min -10
_diffrn_reflns_limit_k_max 13
_diffrn_reflns_limit_k_min -16
_diffrn_reflns_limit_l_max 14
_diffrn_reflns_limit_l_min -14
_diffrn_reflns_number 5892
_diffrn_reflns_theta_full 52.3020
_diffrn_reflns_theta_max 52.30
_diffrn_reflns_theta_min 3.16
_diffrn_standards_number 0
_exptl_absorpt_coefficient_mu 5.326
_exptl_absorpt_correction_T_max 0.7503
_exptl_absorpt_correction_T_min 0.4771
_exptl_absorpt_correction_type multi-scan
_exptl_absorpt_process_details
;
SADABS-2016/2 (Bruker,2016/2) was used for absorption correction.
wR2(int) was 0.1613 before and 0.0850 after correction.
The Ratio of minimum to maximum transmission is 0.6359.
The \l/2 correction factor is Not present.
;
_exptl_crystal_colour 'clear whiteish colourless'
_exptl_crystal_colour_lustre clear
_exptl_crystal_colour_modifier whiteish
_exptl_crystal_colour_primary colourless
_exptl_crystal_density_diffrn 1.6658
_exptl_crystal_description block
_exptl_crystal_F_000 1151.9904
_exptl_crystal_size_max 0.2
_exptl_crystal_size_mid 0.1
_exptl_crystal_size_min 0.1
_refine_diff_density_max 1.6357
_refine_diff_density_min -1.2683
_refine_diff_density_rms 0.2322
_refine_ls_d_res_high 0.9743
_refine_ls_d_res_low 13.9975
_refine_ls_goodness_of_fit_ref 1.0994
_refine_ls_hydrogen_treatment constr
_refine_ls_matrix_type full
_refine_ls_number_constraints 38
_refine_ls_number_parameters 188
_refine_ls_number_reflns 2642
_refine_ls_number_restraints 18
_refine_ls_restrained_S_all 1.0954
_refine_ls_R_factor_all 0.0973
_refine_ls_R_factor_gt 0.0840
_refine_ls_shift/su_max 0.0009
_refine_ls_shift/su_mean 0.0000
_refine_ls_structure_factor_coef Fsqd
_refine_ls_weighting_details 'w=1/[\s^2^(Fo^2^)+(0.1538P)^2^] where P=(Fo^2^+2Fc^2^)/3'
_refine_ls_weighting_scheme calc
_refine_ls_wR_factor_gt 0.2320
_refine_ls_wR_factor_ref 0.2464
_reflns_Friedel_coverage 0.0
_reflns_limit_h_max 9
_reflns_limit_h_min -10
_reflns_limit_k_max 16
_reflns_limit_k_min 0
_reflns_limit_l_max 14
_reflns_limit_l_min 0
_reflns_number_gt 2041
_reflns_number_total 2642
_reflns_threshold_expression I>=2u(I)
_cod_data_source_file cm0c02373_si_002.cif
_cod_data_source_block shelx
_cod_depositor_comments
;Adding full bibliography for 4003644.cif.

 Adding full bibliography for 4003644.cif.
;
_cod_original_cell_volume 2334.4(18)
_cod_database_code 4003644
_olex2_refinement_description
;
1. Fixed Uiso
 At 1.2 times of:
  All C(H) groups
2. Restrained distances
 C5-C4 \\sim C3-C2
 with sigma of 0.02
 C15-C16 \\sim C17-C18
 with sigma of 0.02
 C11-C10 \\sim C9-C8
 with sigma of 0.02
3. Rigid bond restraints
 C16, C17, C14, C13, C15, C18
 with sigma for 1-2 distances of 0.01 and sigma for 1-3 distances of 0.01
4. Uiso/Uaniso restraints and constraints
Uanis(C6) = Uanis(C4)
Uanis(C13) = Uanis(C4)
Uanis(C4) = Uanis(C1) = Uanis(C6) = Uanis(C5) = Uanis(C3) = Uanis(C2)
Uanis(C15) = Uanis(C18) = Uanis(C13) = Uanis(C14) = Uanis(C16) = Uanis(C17)
Uanis(C10) = Uanis(C11) = Uanis(C9) = Uanis(C8)
Uanis(C14) = Uanis(C15) = Uanis(C16)
Uanis(Zn3) = Uanis(Zn2) = Uanis(Zn4) = Uanis(Zn1)
Uanis(N6) = Uanis(N5) = Uanis(N4) = Uanis(C1) = Uanis(C6)
Uanis(N4) = Uanis(N5) = Uanis(N6)
Uanis(N1) = Uanis(N2) = Uanis(N3) = Uanis(N4) = Uanis(N5) = Uanis(N6)
5. Others
 Fixed U11: N5(0.009153) N11(0.01122) N9(0.05108) C21(0.046418) N8(0.009585)
 N10(0.012974) N6(0.009153)
 Fixed U22: N11(0.03649) C21(0.08671)
 Fixed U33: N11(0.01941) C21(0.04)
6.a Aromatic/amide H refined with riding coordinates:
 C20(H20), C11(H11), C5(H5), C21(H21), C2(H2), C10(H10), C3(H3), C8(H8),
 C15(H15), C9(H9), C16(H16), C18(H18), C17(H17), C4(H4)
;
_olex2_submission_special_instructions 'No special instructions were received'

loop_
_space_group_symop_id
_space_group_symop_operation_xyz
1 x,y,z
2 -x,y+1/2,-z
3 -x,-y,-z
4 x,-y-1/2,z

loop_
_atom_site_label
_atom_site_type_symbol
_atom_site_fract_x
_atom_site_fract_y
_atom_site_fract_z
_atom_site_U_iso_or_equiv
_atom_site_adp_type
_atom_site_occupancy
_atom_site_site_symmetry_order
_atom_site_refinement_flags_posn
_atom_site_refinement_flags_adp
_atom_site_refinement_flags_occupancy
Zn1 Zn 0.20439(18) 0.75 0.65509(12) 0.0249(5) Uani 0.997(5) 2 S T P
Zn4 Zn -0.02153(19) 0.75 0.41802(12) 0.0249(5) Uani 0.957(5) 2 S T P
Zn2 Zn 0.56110(18) 0.75 0.65120(12) 0.0249(5) Uani 1.000000 2 S T P
Zn3 Zn 0.14133(13) 0.57493(8) 0.77627(8) 0.0249(5) Uani 0.973(4) 1 . . .
Cl3 Cl 0.7783(4) 0.75 0.6509(3) 0.0364(10) Uani 1.000000 2 S T P
Cl1 Cl 0.1054(3) 0.46982(17) 0.8549(2) 0.0404(8) Uani 1.000000 1 . . .
Cl2 Cl -0.1553(4) 0.75 0.2712(2) 0.0464(12) Uani 1.000000 2 S T P
N5 N 0.3619(8) 0.6556(5) 0.7191(5) 0.0293(13) Uani 1.000000 1 . . .
N11 N 0.1082(8) 0.6837(5) 0.8275(5) 0.022373 Uani 1.000000 1 . . .
C20 C 0.0347(11) 0.6635(6) 0.9765(7) 0.032(3) Uani 1.000000 1 . . .
H20 H 0.0328(11) 0.6065(6) 0.9753(7) 0.039(3) Uiso 1.000000 1 R . .
C19 C 0.0662(9) 0.7093(6) 0.9036(6) 0.021(2) Uani 1.000000 1 . . .
N9 N 0.1898(14) 0.75 0.4385(8) 0.039493 Uani 1.000000 2 S T P
N1 N -0.0403(9) 0.6574(5) 0.5039(5) 0.027(2) Uani 1.000000 1 . . .
N2 N 0.0520(8) 0.6532(5) 0.5900(5) 0.026(2) Uani 1.000000 1 . . .
C11 C -0.2524(12) 0.5740(7) 0.4249(8) 0.0471(18) Uani 1.000000 1 D . .
H11 H -0.2814(12) 0.6025(7) 0.3662(8) 0.056(2) Uiso 1.000000 1 R . .
C14 C 0.4117(17) 0.75 0.4340(11) 0.052(2) Uani 1.000000 2 S TU P
C7 C -0.0894(10) 0.5516(7) 0.5835(7) 0.028(3) Uani 1.000000 1 . . .
C12 C -0.1317(11) 0.5962(6) 0.4970(7) 0.025(3) Uani 1.000000 1 . . .
C1 C 0.5567(13) 0.5902(9) 0.7658(9) 0.0603347870599 Uani 1.000000 1 . . .
C5 C 0.4889(12) 0.4776(9) 0.8500(9) 0.060335 Uani 1.000000 1 D . .
H5 H 0.4202(12) 0.4495(9) 0.8706(9) 0.072402 Uiso 1.000000 1 R . .
N7 N 0.4095(12) 0.75 0.5244(8) 0.026(3) Uani 1.000000 2 S T P
C21 C 0.0068(13) 0.7074(8) 1.0497(9) 0.057709 Uani 1.000000 1 . . .
H21 H -0.0127(13) 0.6796(8) 1.1012(9) 0.069251 Uiso 1.000000 1 R . .
C2 C 0.6958(13) 0.5628(9) 0.7884(9) 0.060335 Uani 1.000000 1 D . .
H2 H 0.7661(13) 0.5914(9) 0.7699(9) 0.072402 Uiso 1.000000 1 R . .
N4 N 0.3362(8) 0.5918(5) 0.7647(5) 0.0293(13) Uani 1.000000 1 . . .
C6 C 0.4550(12) 0.5498(9) 0.7965(9) 0.060335 Uani 1.000000 1 . . .
C10 C -0.3251(13) 0.5111(7) 0.4423(8) 0.0471(18) Uani 1.000000 1 D . .
H10 H -0.4091(13) 0.4960(7) 0.3959(8) 0.056(2) Uiso 1.000000 1 R . .
N8 N 0.2758(12) 0.75 0.5263(8) 0.031355 Uani 1.000000 2 S T P
C3 C 0.7225(13) 0.4934(9) 0.8379(9) 0.060335 Uani 1.000000 1 D . .
H3 H 0.8144(13) 0.4723(9) 0.8515(9) 0.072402 Uiso 1.000000 1 R . .
C8 C -0.1657(12) 0.4861(7) 0.6014(8) 0.0471(18) Uani 1.000000 1 D . .
H8 H -0.1400(12) 0.4576(7) 0.6602(8) 0.056(2) Uiso 1.000000 1 R . .
N10 N 0.1318(11) 0.75 0.7830(8) 0.030828 Uani 1.000000 2 S T P
C15 C 0.5194(17) 0.75 0.3891(10) 0.052(2) Uani 1.000000 2 DS TU P
H15 H 0.6147(17) 0.75 0.4257(10) 0.063(3) Uiso 1.000000 2 RS T P
C13 C 0.2692(17) 0.75 0.3772(11) 0.052(2) Uani 1.000000 2 S TU P
C9 C -0.2794(12) 0.4664(7) 0.5284(8) 0.0471(18) Uani 1.000000 1 D . .
H9 H -0.3313(12) 0.4201(7) 0.5353(8) 0.056(2) Uiso 1.000000 1 R . .
C16 C 0.4821(17) 0.75 0.2902(10) 0.052(2) Uani 1.000000 2 DS TU P
H16 H 0.5524(17) 0.75 0.2581(10) 0.063(3) Uiso 1.000000 2 RS T P
C18 C 0.2285(17) 0.75 0.2774(10) 0.052(2) Uani 1.000000 2 DS TU P
H18 H 0.1332(17) 0.75 0.2409(10) 0.063(3) Uiso 1.000000 2 RS T P
C17 C 0.3352(16) 0.75 0.2349(11) 0.052(2) Uani 1.000000 2 DS TU P
H17 H 0.3122(16) 0.75 0.1671(11) 0.063(3) Uiso 1.000000 2 RS T P
C4 C 0.6248(12) 0.4492(9) 0.8715(9) 0.0603347870599 Uani 1.000000 1 D . .
H4 H 0.6516(12) 0.4014(9) 0.9076(9) 0.072402 Uiso 1.000000 1 R . .
N3 N 0.0272(8) 0.5905(5) 0.6399(6) 0.025(2) Uani 1.000000 1 . . .
N6 N 0.4928(8) 0.6552(5) 0.7176(6) 0.0293(13) Uani 1.000000 1 . . .

loop_
_atom_site_aniso_label
_atom_site_aniso_U_11
_atom_site_aniso_U_22
_atom_site_aniso_U_33
_atom_site_aniso_U_12
_atom_site_aniso_U_13
_atom_site_aniso_U_23
Zn1 0.0070(7) 0.0442(8) 0.0203(7) -0.0000(6) -0.0011(4) 0.0008(6)
Zn4 0.0070(7) 0.0442(8) 0.0203(7) -0.0000(6) -0.0011(4) 0.0008(6)
Zn2 0.0070(7) 0.0442(8) 0.0203(7) -0.0000(6) -0.0011(4) 0.0008(6)
Zn3 0.0070(7) 0.0442(8) 0.0203(7) -0.0000(6) -0.0011(4) 0.0008(6)
Cl3 0.011(2) 0.058(3) 0.039(2) -0.000000 0.0053(17) 0.000000
Cl1 0.0257(17) 0.0388(17) 0.0575(19) 0.0014(13) 0.0130(14) 0.0122(13)
Cl2 0.018(2) 0.095(3) 0.020(2) -0.000000 -0.0057(16) 0.000000
N5 0.007(3) 0.056(4) 0.023(3) 0.001(3) 0.002(2) 0.006(2)
N11 0.008080 0.036490 0.019410 -0.001280 -0.001090 0.000260
C20 0.029(7) 0.038(7) 0.029(6) 0.001(5) 0.007(5) -0.011(5)
C19 0.011(5) 0.036(5) 0.013(5) -0.005(4) -0.003(4) -0.005(4)
N9 0.040640 0.059260 0.008140 -0.000000 -0.009730 0.000000
N1 0.018(5) 0.052(6) 0.009(4) 0.009(5) 0.003(4) -0.006(4)
N2 0.012(5) 0.039(6) 0.026(5) 0.008(4) 0.003(4) -0.001(4)
C11 0.037(4) 0.041(4) 0.047(4) -0.010(3) -0.014(3) -0.002(3)
C14 0.020(4) 0.115(7) 0.021(3) -0.000000 0.004(3) 0.000000
C7 0.013(6) 0.049(7) 0.021(6) 0.002(5) 0.004(5) -0.014(5)
C12 0.013(6) 0.037(7) 0.023(6) 0.004(5) 0.001(5) -0.003(5)
C1 0.019920 0.103140 0.057820 0.014680 0.010940 0.048050
C5 0.019920 0.103140 0.057820 0.014680 0.010940 0.048050
N7 0.021(7) 0.030(7) 0.030(7) -0.000000 0.010(6) 0.000000
C21 0.043700 0.086710 0.040000 -0.003330 0.007640 0.010870
C2 0.019920 0.103140 0.057820 0.014680 0.010940 0.048050
N4 0.007(3) 0.056(4) 0.023(3) 0.001(3) 0.002(2) 0.006(2)
C6 0.019920 0.103140 0.057820 0.014680 0.010940 0.048050
C10 0.037(4) 0.041(4) 0.047(4) -0.010(3) -0.014(3) -0.002(3)
N8 0.010000 0.054800 0.029680 -0.000000 0.006350 0.000000
C3 0.019920 0.103140 0.057820 0.014680 0.010940 0.048050
C8 0.037(4) 0.041(4) 0.047(4) -0.010(3) -0.014(3) -0.002(3)
N10 0.010000 0.056900 0.022610 -0.000000 -0.000090 0.000000
C15 0.020(4) 0.115(7) 0.021(3) -0.000000 0.004(3) 0.000000
C13 0.020(4) 0.115(7) 0.021(3) -0.000000 0.004(3) 0.000000
C9 0.037(4) 0.041(4) 0.047(4) -0.010(3) -0.014(3) -0.002(3)
C16 0.020(4) 0.115(7) 0.021(3) -0.000000 0.004(3) 0.000000
C18 0.020(4) 0.115(7) 0.021(3) -0.000000 0.004(3) 0.000000
C17 0.020(4) 0.115(7) 0.021(3) -0.000000 0.004(3) 0.000000
C4 0.019920 0.103140 0.057820 0.014680 0.010940 0.048050
N3 0.018(5) 0.028(5) 0.032(5) 0.001(4) 0.012(4) -0.003(4)
N6 0.007(3) 0.056(4) 0.023(3) 0.001(3) 0.002(2) 0.006(2)

loop_
_atom_type_symbol
_atom_type_scat_dispersion_real
_atom_type_scat_dispersion_imag
_atom_type_scat_Cromer_Mann_a1
_atom_type_scat_Cromer_Mann_a2
_atom_type_scat_Cromer_Mann_a3
_atom_type_scat_Cromer_Mann_a4
_atom_type_scat_Cromer_Mann_b1
_atom_type_scat_Cromer_Mann_b2
_atom_type_scat_Cromer_Mann_b3
_atom_type_scat_Cromer_Mann_b4
_atom_type_scat_Cromer_Mann_c
_atom_type_scat_source
_atom_type_scat_dispersion_source
H 0.00000 0.00000 0.49300 0.32291 0.14019 0.04081 10.51090 26.12570 3.14236 57.79970 0.0030380000826 'International Tables Volume C Table 6.1.1.4 (pp. 500-502)' 'Henke, Gullikson and Davis, At. Data and Nucl. Data Tables, 1993, 54, 2'
C 0.01920 0.00962 2.31000 1.02000 1.58860 0.86500 20.84390 10.20750 0.56870 51.65120 0.215599998832 'International Tables Volume C Table 6.1.1.4 (pp. 500-502)' 'Henke, Gullikson and Davis, At. Data and Nucl. Data Tables, 1993, 54, 2'
Cl 0.36843 0.69943 11.46040 7.19640 6.25560 1.64550 0.01040 1.16620 18.51940 47.77840 -9.55739974976 'International Tables Volume C Table 6.1.1.4 (pp. 500-502)' 'Henke, Gullikson and Davis, At. Data and Nucl. Data Tables, 1993, 54, 2'
Zn -1.55628 0.70462 14.07430 7.03180 5.16520 2.41000 3.26550 0.23330 10.31630 58.70970 1.30410003662 'International Tables Volume C Table 6.1.1.4 (pp. 500-502)' 'Henke, Gullikson and Davis, At. Data and Nucl. Data Tables, 1993, 54, 2'
N 0.03256 0.01839 12.21260 3.13220 2.01250 1.16630 0.00570 9.89330 28.99750 0.58260 -11.5290002823 'International Tables Volume C Table 6.1.1.4 (pp. 500-502)' 'Henke, Gullikson and Davis, At. Data and Nucl. Data Tables, 1993, 54, 2'

loop_
_geom_angle_atom_site_label_1
_geom_angle_atom_site_label_2
_geom_angle_atom_site_label_3
_geom_angle
_geom_angle_site_symmetry_1
_geom_angle_site_symmetry_3
_geom_angle_publ_flag
N5 Zn1 N5 89.5(4) 4_575 . ?
N2 Zn1 N5 178.2(3) . 4_575 ?
N2 Zn1 N5 89.1(3) . . ?
N2 Zn1 N5 178.2(3) 4_575 . ?
N2 Zn1 N5 89.1(3) 4_575 4_575 ?
N2 Zn1 N2 92.3(4) 4_575 . ?
N8 Zn1 N5 89.7(3) . . ?
N8 Zn1 N5 89.7(3) . 4_575 ?
N8 Zn1 N2 89.2(3) . 4_575 ?
N8 Zn1 N2 89.2(3) . . ?
N10 Zn1 N5 90.6(3) . . ?
N10 Zn1 N5 90.6(3) . 4_575 ?
N10 Zn1 N2 90.6(3) . . ?
N10 Zn1 N2 90.6(3) . 4_575 ?
N10 Zn1 N8 179.6(4) . . ?
N9 Zn4 Cl2 117.4(3) . . ?
N1 Zn4 Cl2 117.9(2) . . ?
N1 Zn4 Cl2 117.9(2) 4_575 . ?
N1 Zn4 N9 100.6(3) 4_575 . ?
N1 Zn4 N9 100.6(3) . . ?
N1 Zn4 N1 98.9(4) 4_575 . ?
N7 Zn2 Cl3 118.9(4) . . ?
N6 Zn2 Cl3 117.7(2) . . ?
N6 Zn2 Cl3 117.7(2) 4_575 . ?
N6 Zn2 N7 99.6(3) 4_575 . ?
N6 Zn2 N7 99.6(3) . . ?
N6 Zn2 N6 99.5(5) 4_575 . ?
N11 Zn3 Cl1 117.1(2) . . ?
N4 Zn3 Cl1 117.6(3) . . ?
N4 Zn3 N11 99.8(3) . . ?
N3 Zn3 Cl1 119.6(3) . . ?
N3 Zn3 N11 98.3(3) . . ?
N3 Zn3 N4 100.8(3) . . ?
N4 N5 Zn1 124.3(6) . . ?
N6 N5 Zn1 125.6(6) . . ?
N6 N5 N4 110.1(8) . . ?
C19 N11 Zn3 134.7(7) . . ?
N10 N11 Zn3 119.3(6) . . ?
N10 N11 C19 106.0(8) . . ?
C21 C20 C19 115.6(10) . . ?
C20 C19 N11 129.0(9) . . ?
C19 C19 N11 108.3(6) 4_575 . ?
C19 C19 C20 122.6(6) 4_575 . ?
N8 N9 Zn4 119.9(10) . . ?
C13 N9 Zn4 132.7(9) . . ?
C13 N9 N8 107.4(12) . . ?
N2 N1 Zn4 117.4(7) . . ?
C12 N1 Zn4 134.9(6) . . ?
C12 N1 N2 107.6(8) . . ?
N1 N2 Zn1 124.6(6) . . ?
N3 N2 Zn1 122.8(6) . . ?
N3 N2 N1 111.6(8) . . ?
C10 C11 C12 117.4(11) . . ?
C15 C14 N7 134.0(14) . . ?
C13 C14 N7 106.2(15) . . ?
C13 C14 C15 119.8(14) . . ?
C8 C7 C12 122.3(9) . . ?
N3 C7 C12 105.7(9) . . ?
N3 C7 C8 131.9(9) . . ?
C11 C12 N1 132.2(9) . . ?
C7 C12 N1 107.7(8) . . ?
C7 C12 C11 120.1(10) . . ?
C6 C1 C2 122.0(11) . . ?
N6 C1 C2 132.0(12) . . ?
N6 C1 C6 106.0(10) . . ?
C4 C5 C6 118.5(12) . . ?
C14 N7 Zn2 133.3(11) . . ?
N8 N7 Zn2 117.9(8) . . ?
N8 N7 C14 108.8(12) . . ?
C21 C21 C20 121.8(7) 4_575 . ?
C3 C2 C1 115.6(12) . . ?
N5 N4 Zn3 119.1(6) . . ?
C6 N4 Zn3 132.6(8) . . ?
C6 N4 N5 108.3(9) . . ?
C5 C6 C1 120.2(11) . . ?
N4 C6 C1 107.0(11) . . ?
N4 C6 C5 132.8(12) . . ?
C9 C10 C11 121.6(10) . . ?
N9 N8 Zn1 123.3(9) . . ?
N7 N8 Zn1 126.0(8) . . ?
N7 N8 N9 110.7(11) . . ?
C4 C3 C2 125.4(12) . . ?
C9 C8 C7 114.9(11) . . ?
N11 N10 Zn1 124.3(5) . . ?
N11 N10 Zn1 124.3(5) 4_575 . ?
N11 N10 N11 111.5(11) 4_575 . ?
C16 C15 C14 118.1(15) . . ?
C14 C13 N9 107.0(13) . . ?
C18 C13 N9 129.7(14) . . ?
C18 C13 C14 123.3(16) . . ?
C8 C9 C10 123.6(12) . . ?
C17 C16 C15 120.3(16) . . ?
C17 C18 C13 116.0(14) . . ?
C18 C17 C16 122.5(14) . . ?
C3 C4 C5 118.2(12) . . ?
N2 N3 Zn3 120.0(6) . . ?
C7 N3 Zn3 132.3(7) . . ?
C7 N3 N2 107.4(8) . . ?
N5 N6 Zn2 117.9(6) . . ?
C1 N6 Zn2 133.4(8) . . ?
C1 N6 N5 108.6(9) . . ?

loop_
_geom_bond_atom_site_label_1
_geom_bond_atom_site_label_2
_geom_bond_distance
_geom_bond_site_symmetry_2
_geom_bond_publ_flag
Zn1 N5 2.234(8) . ?
Zn1 N5 2.234(8) 4_575 ?
Zn1 N2 2.236(8) 4_575 ?
Zn1 N2 2.236(8) . ?
Zn1 N8 2.195(12) . ?
Zn1 N10 2.191(12) . ?
Zn4 Cl2 2.179(4) . ?
Zn4 N9 2.049(14) . ?
Zn4 N1 2.031(9) 4_575 ?
Zn4 N1 2.031(9) . ?
Zn2 Cl3 2.175(4) . ?
Zn2 N7 2.031(11) . ?
Zn2 N6 2.069(9) . ?
Zn2 N6 2.069(9) 4_575 ?
Zn3 Cl1 2.180(3) . ?
Zn3 N11 2.024(8) . ?
Zn3 N4 2.025(8) . ?
Zn3 N3 2.009(8) . ?
N5 N4 1.319(11) . ?
N5 N6 1.317(11) . ?
N11 C19 1.365(12) . ?
N11 N10 1.338(10) . ?
C20 C19 1.417(14) . ?
C20 C21 1.388(16) . ?
C19 C19 1.36(2) 4_575 ?
N9 N8 1.324(15) . ?
N9 C13 1.36(2) . ?
N1 N2 1.332(10) . ?
N1 C12 1.354(13) . ?
N2 N3 1.337(11) . ?
C11 C12 1.406(14) . ?
C11 C10 1.342(15) . ?
C14 N7 1.33(2) . ?
C14 C15 1.41(2) . ?
C14 C13 1.43(2) . ?
C7 C12 1.422(14) . ?
C7 C8 1.399(16) . ?
C7 N3 1.383(12) . ?
C1 C2 1.411(17) . ?
C1 C6 1.397(18) . ?
C1 N6 1.350(15) . ?
C5 C6 1.421(18) . ?
C5 C4 1.389(15) . ?
N7 N8 1.346(16) . ?
C21 C21 1.42(3) 4_575 ?
C2 C3 1.351(16) . ?
N4 C6 1.343(14) . ?
C10 C9 1.420(16) . ?
C3 C4 1.419(17) . ?
C8 C9 1.359(14) . ?
C15 C16 1.385(19) . ?
C13 C18 1.40(2) . ?
C16 C17 1.46(2) . ?
C18 C17 1.38(2) . ?

loop_
_restr_equal_distance_atom_site_label_1
_restr_equal_distance_atom_site_label_2
_restr_equal_distance_site_symmetry_2
_restr_equal_distance_class_id
C11 C10 1 3
C5 C4 1 1
C3 C2 1 1
C15 C16 1 2
C9 C8 1 3
C17 C18 1 2

loop_
_restr_equal_distance_class_class_id
_restr_equal_distance_class_target_weight_param
_restr_equal_distance_class_average
_restr_equal_distance_class_esd
_restr_equal_distance_class_diff_max
1 0.0200 1.3697 0.0188 0.0188
2 0.0200 1.3827 0.0026 0.0026
3 0.0200 1.3502 0.0086 0.0086

loop_
_restr_U_rigid_atom_site_label_1
_restr_U_rigid_atom_site_label_2
_restr_U_rigid_target_weight_param
_restr_U_rigid_U_parallel
_restr_U_rigid_diff
C14 C15 0.0100 0.0222 0.0000
C14 C13 0.0100 0.0193 0.0000
C14 C16 0.0100 0.0223 0.0000
C14 C18 0.0100 0.0194 0.0000
C15 C13 0.0100 0.0206 0.0000
C15 C16 0.0100 0.0209 0.0000
C15 C17 0.0100 0.0194 0.0000
C13 C18 0.0100 0.0208 0.0000
C13 C17 0.0100 0.0223 0.0000
C16 C18 0.0100 0.0206 0.0000
C16 C17 0.0100 0.0193 0.0000
C18 C17 0.0100 0.0222 0.0000

loop_
_smtbx_masks_void_nr
_smtbx_masks_void_average_x
_smtbx_masks_void_average_y
_smtbx_masks_void_average_z
_smtbx_masks_void_volume
_smtbx_masks_void_count_electrons
_smtbx_masks_void_content
1 0.424 0.250 0.015 132.9 45.6 ?
2 0.576 0.750 -0.015 132.9 46.2 ?
